data_7207628
loop_
_publ_author_name
'Zhang, Kou-Lin'
'Chang, Yan'
'Zhang, Jing-Bo'
'Deng, Ye'
'Qiu, Ting-Ting'
'Li, Liang'
'Ng, Seik Weng'

_publ_section_title
;
 The cosolvent-dependent assembly of a family of three blue fluorescent
 lead(ii)-coordination polymers with 5-amino-2,4,6-tribromoisophthalic
 acid
;
_journal_issue 8
_journal_name_full CrystEngComm
_journal_page_first 2926
_journal_paper_doi 10.1039/c2ce06540a
_journal_volume 14
_journal_year 2012
_chemical_formula_sum 'C11 H13 Br3 N2 O7 Pb'
_chemical_formula_weight 732.15
_chemical_name_systematic
;
?
;
_space_group_IT_number 92
_symmetry_cell_setting tetragonal
_symmetry_space_group_name_Hall 'P 4abw 2nw'
_symmetry_space_group_name_H-M 'P 41 21 2'
_atom_sites_solution_hydrogens geom
_atom_sites_solution_primary direct
_atom_sites_solution_secondary difmap
_audit_creation_method SHELXL-97
_cell_angle_alpha 90.00
_cell_angle_beta 90.00
_cell_angle_gamma 90.00
_cell_formula_units_Z 8
_cell_length_a 9.227
_cell_length_b 9.227
_cell_length_c 43.990(3)
_cell_measurement_reflns_used 9954
_cell_measurement_temperature 296(2)
_cell_measurement_theta_max 26.6010
_cell_measurement_theta_min 2.2552
_cell_volume 3745.2(3)
_computing_cell_refinement 'SAINT (Bruker, 2004)'
_computing_data_collection 'APEX2 (Bruker, 2004)'
_computing_data_reduction 'SAINT (Bruker, 2004)'
_computing_molecular_graphics 'Diamond (CRYSTAL IMPACT, 2001)'
_computing_structure_refinement 'SHELXL-97 (Sheldrick, 1997)'
_computing_structure_solution 'SHELXS-97 (Sheldrick, 1990)'
_diffrn_ambient_temperature 296(2)
_diffrn_detector_area_resol_mean 8.3
_diffrn_measured_fraction_theta_full 1.000
_diffrn_measured_fraction_theta_max 1.000
_diffrn_measurement_device_type 'Bruker APEXII area-detector'
_diffrn_measurement_method '\f and \w'
_diffrn_radiation_monochromator graphite
_diffrn_radiation_source 'fine-focus sealed tube'
_diffrn_radiation_type MoK\a
_diffrn_radiation_wavelength 0.71073
_diffrn_reflns_av_R_equivalents 0.0632
_diffrn_reflns_av_sigmaI/netI 0.0387
_diffrn_reflns_limit_h_max 11
_diffrn_reflns_limit_h_min -11
_diffrn_reflns_limit_k_max 11
_diffrn_reflns_limit_k_min -11
_diffrn_reflns_limit_l_max 56
_diffrn_reflns_limit_l_min -57
_diffrn_reflns_number 32334
_diffrn_reflns_theta_full 27.48
_diffrn_reflns_theta_max 27.48
_diffrn_reflns_theta_min 2.26
_exptl_absorpt_coefficient_mu 15.443
_exptl_absorpt_correction_T_max 0.039
_exptl_absorpt_correction_T_min 0.011
_exptl_absorpt_correction_type empirical
_exptl_absorpt_process_details EMPIRICAL
_exptl_crystal_colour yellow
_exptl_crystal_density_diffrn 2.597
_exptl_crystal_density_method 'not measured'
_exptl_crystal_description block
_exptl_crystal_F_000 2688
_exptl_crystal_size_max 0.32
_exptl_crystal_size_mid 0.26
_exptl_crystal_size_min 0.21
_refine_diff_density_max 0.622
_refine_diff_density_min -1.684
_refine_diff_density_rms 0.188
_refine_ls_abs_structure_details 'Flack H D (1983), Acta Cryst. A39, 876-881'
_refine_ls_abs_structure_Flack 0.291(11)
_refine_ls_extinction_method none
_refine_ls_goodness_of_fit_ref 1.069
_refine_ls_hydrogen_treatment constr
_refine_ls_matrix_type full
_refine_ls_number_parameters 220
_refine_ls_number_reflns 4289
_refine_ls_number_restraints 0
_refine_ls_restrained_S_all 1.069
_refine_ls_R_factor_all 0.0396
_refine_ls_R_factor_gt 0.0341
_refine_ls_shift/su_max 0.001
_refine_ls_shift/su_mean 0.000
_refine_ls_structure_factor_coef Fsqd
_refine_ls_weighting_details 'calc w=1/[\s^2^(Fo^2^)+(0.0401P)^2^+12.3069P] where P=(Fo^2^+2Fc^2^)/3'
_refine_ls_weighting_scheme calc
_refine_ls_wR_factor_gt 0.0805
_refine_ls_wR_factor_ref 0.0826
_reflns_number_gt 3931
_reflns_number_total 4289
_reflns_threshold_expression >2sigma(I)
_cod_data_source_file c2ce06540a.txt
_cod_data_source_block pb
_cod_depositor_comments
;
The following automatic conversions were performed:

'_exptl_absorpt_correction_type' value 'EMPIRICAL' changed to
'empirical' according to
/home/saulius/struct/CIF-dictionaries/cif_core.dic dictionary named
'cif_core.dic' version 2.4.1 from
2010-06-29.

'_refine_ls_hydrogen_treatment' value 'CONSTR' changed
to 'constr' according to
/home/saulius/struct/CIF-dictionaries/cif_core.dic dictionary named
'cif_core.dic' version 2.4.1 from 2010-06-29.

Automatic conversion script
Id: cif_fix_values 1715 2011-07-08 13:25:40Z adriana 
;
_cod_original_cell_volume 3745.20(25)
_cod_original_sg_symbol_H-M P41212
_cod_database_code 7207628

loop_
_symmetry_equiv_pos_as_xyz
'x, y, z'
'-x, -y, z+1/2'
'-y+1/2, x+1/2, z+1/4'
'y+1/2, -x+1/2, z+3/4'
'-x+1/2, y+1/2, -z+1/4'
'x+1/2, -y+1/2, -z+3/4'
'y, x, -z'
'-y, -x, -z+1/2'

loop_
_atom_site_label
_atom_site_type_symbol
_atom_site_fract_x
_atom_site_fract_y
_atom_site_fract_z
_atom_site_U_iso_or_equiv
_atom_site_adp_type
_atom_site_occupancy
_atom_site_symmetry_multiplicity
_atom_site_calc_flag
_atom_site_refinement_flags
Pb1 Pb 1.01374(3) 0.71538(3) 0.023978(6) 0.02432(8) Uani 1 1 d .
Br1 Br 0.80044(9) 1.11571(12) 0.11237(2) 0.0463(2) Uani 1 1 d .
Br2 Br 0.19001(9) 1.03465(13) 0.11057(2) 0.0542(3) Uani 1 1 d .
Br3 Br 0.53940(10) 0.75610(9) 0.022944(19) 0.0370(2) Uani 1 1 d .
O1 O 0.8635(6) 0.8007(8) 0.06892(13) 0.0440(17) Uani 1 1 d .
O2 O 0.8383(6) 0.9706(7) 0.03402(13) 0.0361(14) Uani 1 1 d .
O3 O 0.2055(6) 0.7279(6) 0.06344(12) 0.0347(13) Uani 1 1 d .
O4 O 0.2012(7) 0.9125(7) 0.03162(14) 0.0458(16) Uani 1 1 d .
O5 O 1.1911(9) 0.5657(9) -0.00632(17) 0.068(2) Uani 1 1 d .
O1W O 0.9754(10) 0.4821(8) 0.05382(16) 0.063(2) Uani 1 1 d .
H1W1 H 0.9975 0.4089 0.0435 0.095 Uiso 1 1 d R
H1W2 H 1.0259 0.4881 0.0697 0.095 Uiso 1 1 d R
O2W O 1.0385(10) 0.2241(9) 0.02776(19) 0.075(2) Uani 1 1 d .
H2W1 H 0.9910 0.1530 0.0343 0.112 Uiso 1 1 d R
H2W2 H 1.0159 0.2368 0.0094 0.112 Uiso 1 1 d R
N1 N 0.4857(8) 1.1335(10) 0.13500(17) 0.051(2) Uani 1 1 d .
H11 H 0.5620 1.1664 0.1438 0.061 Uiso 1 1 calc R
H12 H 0.4016 1.1493 0.1428 0.061 Uiso 1 1 calc R
N2 N 1.3340(10) 0.5212(10) -0.04626(19) 0.051(2) Uani 1 1 d .
C1 C 0.7947(8) 0.9016(9) 0.05676(16) 0.0266(15) Uani 1 1 d .
C2 C 0.6489(8) 0.9404(8) 0.07041(16) 0.0233(15) Uani 1 1 d .
C3 C 0.6320(7) 1.0278(8) 0.09519(16) 0.0212(15) Uani 1 1 d .
C4 C 0.4979(8) 1.0565(8) 0.10875(17) 0.0247(15) Uani 1 1 d .
C5 C 0.3769(7) 0.9955(8) 0.09449(16) 0.0227(15) Uani 1 1 d .
C6 C 0.3867(7) 0.9098(9) 0.06909(16) 0.0248(15) Uani 1 1 d .
C7 C 0.5235(8) 0.8792(8) 0.05770(15) 0.0211(15) Uani 1 1 d .
C8 C 0.2529(7) 0.8455(9) 0.05409(17) 0.0251(17) Uani 1 1 d .
C9 C 1.2661(14) 0.6156(11) -0.0278(3) 0.062(3) Uani 1 1 d .
H9 H 1.2745 0.7150 -0.0307 0.074 Uiso 1 1 calc R
C10 C 1.3255(17) 0.3697(15) -0.0442(4) 0.093(5) Uani 1 1 d .
H10A H 1.2589 0.3436 -0.0283 0.140 Uiso 1 1 calc R
H10B H 1.4196 0.3311 -0.0396 0.140 Uiso 1 1 calc R
H10C H 1.2922 0.3308 -0.0632 0.140 Uiso 1 1 calc R
C11 C 1.4218(15) 0.5835(19) -0.0710(3) 0.094(5) Uani 1 1 d .
H11A H 1.4039 0.6858 -0.0723 0.141 Uiso 1 1 calc R
H11B H 1.3960 0.5382 -0.0899 0.141 Uiso 1 1 calc R
H11C H 1.5226 0.5671 -0.0669 0.141 Uiso 1 1 calc R

loop_
_atom_site_aniso_label
_atom_site_aniso_U_11
_atom_site_aniso_U_22
_atom_site_aniso_U_33
_atom_site_aniso_U_23
_atom_site_aniso_U_13
_atom_site_aniso_U_12
Pb1 0.02237(14) 0.02818(15) 0.02240(13) -0.00490(12) -0.00127(11) 0.00116(10)
Br1 0.0213(4) 0.0732(7) 0.0445(5) -0.0170(5) -0.0076(4) -0.0037(4)
Br2 0.0200(4) 0.0828(8) 0.0597(6) -0.0283(6) 0.0178(4) 0.0005(4)
Br3 0.0407(4) 0.0372(5) 0.0332(4) -0.0133(3) 0.0126(4) -0.0053(3)
O1 0.040(3) 0.060(4) 0.032(3) 0.014(3) 0.010(3) 0.027(3)
O2 0.023(3) 0.049(4) 0.036(3) 0.014(3) 0.011(2) 0.000(2)
O3 0.034(3) 0.040(3) 0.031(3) 0.005(3) 0.000(3) -0.010(3)
O4 0.035(3) 0.055(4) 0.048(4) 0.023(3) -0.014(3) -0.011(3)
O5 0.087(6) 0.067(5) 0.048(4) -0.001(4) 0.023(4) 0.037(5)
O1W 0.095(6) 0.040(4) 0.054(4) -0.002(3) -0.006(5) -0.011(4)
O2W 0.105(7) 0.048(4) 0.072(5) 0.001(4) -0.025(5) -0.005(5)
N1 0.027(4) 0.081(6) 0.045(5) -0.030(4) 0.001(3) 0.001(4)
N2 0.051(5) 0.058(5) 0.044(5) -0.006(4) 0.003(4) 0.013(4)
C1 0.019(4) 0.036(4) 0.024(4) -0.001(3) 0.003(3) 0.005(3)
C2 0.026(4) 0.021(4) 0.023(4) 0.007(3) 0.002(3) 0.009(3)
C3 0.017(3) 0.028(4) 0.019(3) 0.000(3) -0.002(3) -0.001(3)
C4 0.021(3) 0.030(4) 0.023(4) 0.002(3) 0.002(3) 0.000(3)
C5 0.017(3) 0.031(4) 0.020(3) -0.002(3) 0.003(3) 0.001(3)
C6 0.014(3) 0.038(4) 0.022(4) 0.007(3) 0.000(3) -0.006(3)
C7 0.019(3) 0.032(4) 0.012(3) 0.000(3) 0.004(3) -0.001(3)
C8 0.019(4) 0.040(4) 0.016(4) -0.004(3) 0.003(3) -0.003(3)
C9 0.087(9) 0.037(5) 0.062(7) 0.003(5) -0.009(7) 0.019(5)
C10 0.099(12) 0.071(9) 0.110(12) -0.015(9) -0.014(10) 0.027(8)
C11 0.066(9) 0.122(13) 0.095(11) 0.027(10) -0.022(8) 0.000(9)

loop_
_atom_type_symbol
_atom_type_description
_atom_type_scat_dispersion_real
_atom_type_scat_dispersion_imag
_atom_type_scat_source
C C 0.0033 0.0016 'International Tables Vol C Tables 4.2.6.8 and 6.1.1.4'
H H 0.0000 0.0000 'International Tables Vol C Tables 4.2.6.8 and 6.1.1.4'
N N 0.0061 0.0033 'International Tables Vol C Tables 4.2.6.8 and 6.1.1.4'
O O 0.0106 0.0060 'International Tables Vol C Tables 4.2.6.8 and 6.1.1.4'
Br Br -0.2901 2.4595 'International Tables Vol C Tables 4.2.6.8 and 6.1.1.4'
Pb Pb -3.3944 10.1111 'International Tables Vol C Tables 4.2.6.8 and 6.1.1.4'

loop_
_geom_angle_atom_site_label_1
_geom_angle_atom_site_label_2
_geom_angle_atom_site_label_3
_geom_angle
_geom_angle_site_symmetry_1
_geom_angle_site_symmetry_3
O3 Pb1 O5 86.1(2) 1_655 .
O3 Pb1 O4 52.18(18) 1_655 1_655
O5 Pb1 O4 91.2(3) . 1_655
O3 Pb1 O1 80.23(19) 1_655 .
O5 Pb1 O1 159.3(2) . .
O4 Pb1 O1 92.7(2) 1_655 .
O3 Pb1 O1W 77.2(2) 1_655 .
O5 Pb1 O1W 84.2(3) . .
O4 Pb1 O1W 129.3(2) 1_655 .
O1 Pb1 O1W 77.6(2) . .
O3 Pb1 C8 25.8(2) 1_655 1_655
O5 Pb1 C8 88.5(3) . 1_655
O4 Pb1 C8 26.3(2) 1_655 1_655
O1 Pb1 C8 86.0(2) . 1_655
O1W Pb1 C8 103.0(3) . 1_655
C1 O1 Pb1 100.1(4) . .
C8 O3 Pb1 93.5(5) . 1_455
C8 O4 Pb1 90.6(5) . 1_455
C9 O5 Pb1 123.6(7) . .
C9 N2 C10 125.4(11) . .
C9 N2 C11 116.7(11) . .
C10 N2 C11 117.9(11) . .
O1 C1 O2 124.0(7) . .
O1 C1 C2 117.2(7) . .
O2 C1 C2 118.8(7) . .
C3 C2 C7 117.5(6) . .
C3 C2 C1 123.8(7) . .
C7 C2 C1 118.6(6) . .
C2 C3 C4 123.6(7) . .
C2 C3 Br1 118.3(5) . .
C4 C3 Br1 118.1(5) . .
N1 C4 C3 122.3(7) . .
N1 C4 C5 121.6(7) . .
C3 C4 C5 116.0(7) . .
C6 C5 C4 123.0(6) . .
C6 C5 Br2 118.2(5) . .
C4 C5 Br2 118.8(5) . .
C5 C6 C7 118.1(7) . .
C5 C6 C8 121.7(6) . .
C7 C6 C8 120.2(7) . .
C6 C7 C2 121.6(6) . .
C6 C7 Br3 118.7(6) . .
C2 C7 Br3 119.7(5) . .
O3 C8 O4 123.8(7) . .
O3 C8 C6 118.9(7) . .
O4 C8 C6 117.2(7) . .
O3 C8 Pb1 60.7(4) . 1_455
O4 C8 Pb1 63.1(4) . 1_455
C6 C8 Pb1 176.7(5) . 1_455
O5 C9 N2 118.2(10) . .

loop_
_geom_bond_atom_site_label_1
_geom_bond_atom_site_label_2
_geom_bond_distance
_geom_bond_site_symmetry_2
Pb1 O3 2.482(6) 1_655
Pb1 O5 2.523(7) .
Pb1 O4 2.533(6) 1_655
Pb1 O1 2.540(6) .
Pb1 O1W 2.546(7) .
Pb1 C8 2.840(7) 1_655
Br1 C3 1.909(7) .
Br2 C5 1.898(7) .
Br3 C7 1.910(7) .
O1 C1 1.247(9) .
O2 C1 1.252(9) .
O3 C8 1.240(10) .
O3 Pb1 2.482(6) 1_455
O4 C8 1.260(9) .
O4 Pb1 2.533(6) 1_455
O5 C9 1.257(13) .
N1 C4 1.361(10) .
N2 C9 1.347(13) .
N2 C10 1.403(16) .
N2 C11 1.473(16) .
C1 C2 1.516(10) .
C2 C3 1.365(10) .
C2 C7 1.404(10) .
C3 C4 1.399(10) .
C4 C5 1.399(10) .
C5 C6 1.372(10) .
C6 C7 1.388(10) .
C6 C8 1.520(10) .
C8 Pb1 2.840(7) 1_455
